data_4074442
loop_
_publ_author_name
'Maynadi\'e, J\'er\^ome'
'Berthet, Jean-Claude'
'Thu\'ery, Pierre'
'Ephritikhine, Michel'

_publ_section_title
;
 From Bent to Linear Uranium Metallocenes: Influence of
 Counterion, Solvent, and Metal Ion Oxidation State
;
_journal_issue 23
_journal_name_full Organometallics
_journal_page_first 5603
_journal_page_last 5611
_journal_paper_doi 10.1021/om060642g
_journal_volume 25
_journal_year 2006
_chemical_formula_sum 'C34 H48 F6 N6 O6 S2 U'
_chemical_formula_weight 1052.95
_space_group_IT_number 62
_symmetry_cell_setting orthorhombic
_symmetry_space_group_name_Hall '-P 2ac 2n'
_symmetry_space_group_name_H-M 'P n m a'
_atom_sites_solution_hydrogens geom
_atom_sites_solution_primary direct
_atom_sites_solution_secondary difmap
_audit_creation_method SHELXL-97
_cell_angle_alpha 90.00
_cell_angle_beta 90.00
_cell_angle_gamma 90.00
_cell_formula_units_Z 4
_cell_length_a 22.8466(10)
_cell_length_b 20.4868(9)
_cell_length_c 9.2103(3)
_cell_measurement_reflns_used 84653
_cell_measurement_temperature 100(2)
_cell_measurement_theta_max 25.68
_cell_measurement_theta_min 3.11
_cell_volume 4310.9(3)
_computing_cell_refinement 'HKL2000 (Otwinowski & Minor, 1997)'
_computing_data_collection 'COLLECT (Hooft, 1998)'
_computing_data_reduction 'HKL2000 (Otwinowski & Minor, 1997)'
_computing_molecular_graphics 'SHELXTL (Sheldrick, 1999)'
_computing_publication_material 'SHELXTL (Sheldrick, 1999); PLATON (Spek, 2003)'
_computing_structure_refinement 'SHELXL-97 (Sheldrick, 1997)'
_computing_structure_solution 'SHELXS-97 (Sheldrick, 1997)'
_diffrn_ambient_temperature 100(2)
_diffrn_measured_fraction_theta_full 0.996
_diffrn_measured_fraction_theta_max 0.996
_diffrn_measurement_device_type 'Nonius Kappa-CCD area-detector diffractometer'
_diffrn_measurement_method 'two \f and four \w scans with 2\% steps'
_diffrn_radiation_monochromator graphite
_diffrn_radiation_source 'fine-focus sealed tube'
_diffrn_radiation_type MoK\a
_diffrn_radiation_wavelength 0.71073
_diffrn_reflns_av_R_equivalents 0.0219
_diffrn_reflns_av_sigmaI/netI 0.0277
_diffrn_reflns_limit_h_max 27
_diffrn_reflns_limit_h_min -27
_diffrn_reflns_limit_k_max 24
_diffrn_reflns_limit_k_min -24
_diffrn_reflns_limit_l_max 11
_diffrn_reflns_limit_l_min -11
_diffrn_reflns_number 84653
_diffrn_reflns_theta_full 25.68
_diffrn_reflns_theta_max 25.68
_diffrn_reflns_theta_min 3.11
_diffrn_standards_decay_% 0
_diffrn_standards_interval_time 0
_diffrn_standards_number 0
_exptl_absorpt_coefficient_mu 3.935
_exptl_absorpt_correction_T_max 0.730
_exptl_absorpt_correction_T_min 0.567
_exptl_absorpt_correction_type multi-scan
_exptl_absorpt_process_details 'SCALEPACK (Otwinowski & Minor, 1997)'
_exptl_crystal_colour 'translucent dark brown'
_exptl_crystal_density_diffrn 1.622
_exptl_crystal_description parallelepiped
_exptl_crystal_F_000 2080
_exptl_crystal_size_max 0.18
_exptl_crystal_size_mid 0.10
_exptl_crystal_size_min 0.08
_refine_diff_density_max 1.743
_refine_diff_density_min -1.129
_refine_diff_density_rms 0.255
_refine_ls_extinction_method none
_refine_ls_goodness_of_fit_ref 1.181
_refine_ls_hydrogen_treatment constr
_refine_ls_matrix_type full
_refine_ls_number_parameters 271
_refine_ls_number_reflns 4197
_refine_ls_number_restraints 54
_refine_ls_restrained_S_all 1.229
_refine_ls_R_factor_all 0.0608
_refine_ls_R_factor_gt 0.0550
_refine_ls_shift/su_max 0.002
_refine_ls_shift/su_mean 0.000
_refine_ls_structure_factor_coef Fsqd
_refine_ls_weighting_details 'calc w=1/[\s^2^(Fo^2^)+(0.0407P)^2^+65.9246P] where P=(Fo^2^+2Fc^2^)/3'
_refine_ls_weighting_scheme calc
_refine_ls_wR_factor_gt 0.1371
_refine_ls_wR_factor_ref 0.1393
_reflns_number_gt 3798
_reflns_number_total 4197
_reflns_threshold_expression >2sigma(I)
_cod_data_source_file om060642gsi20060718_024903.cif
_cod_data_source_block 8.MeCN
_cod_database_code 4074442

loop_
_symmetry_equiv_pos_as_xyz
'x, y, z'
'-x+1/2, -y, z+1/2'
'-x, y+1/2, -z'
'x+1/2, -y+1/2, -z+1/2'
'-x, -y, -z'
'x-1/2, y, -z-1/2'
'x, -y-1/2, z'
'-x-1/2, y-1/2, z-1/2'

loop_
_atom_site_label
_atom_site_type_symbol
_atom_site_fract_x
_atom_site_fract_y
_atom_site_fract_z
_atom_site_U_iso_or_equiv
_atom_site_adp_type
_atom_site_occupancy
_atom_site_symmetry_multiplicity
_atom_site_calc_flag
_atom_site_refinement_flags
U U 0.344050(18) 0.2500 0.01800(4) 0.02025(15) Uani 1 2 d S
S1 S 0.38603(16) 0.93625(13) 0.2443(3) 0.0530(8) Uani 1 1 d .
N1 N 0.2349(4) 0.2500 -0.0443(11) 0.026(2) Uani 1 2 d S
N2 N 0.3108(3) 0.1310(4) -0.0057(8) 0.0292(16) Uani 1 1 d .
N3 N 0.4312(3) 0.1770(4) 0.0711(8) 0.0274(16) Uani 1 1 d .
N4 N 0.5704(6) 0.2500 0.2132(17) 0.069(5) Uani 1 2 d S
O1 O 0.4096(4) 0.9889(5) 0.1626(11) 0.076(3) Uani 1 1 d U
O2 O 0.3259(5) 0.9419(7) 0.2656(13) 0.109(4) Uani 1 1 d U
O3 O 0.4144(8) 0.8778(7) 0.1996(15) 0.134(5) Uani 1 1 d U
F1 F 0.4002(4) 0.9988(4) 0.4880(9) 0.090(3) Uani 1 1 d DU
F2 F 0.3735(6) 0.8984(5) 0.5156(14) 0.074(4) Uani 1 1 d DU
F3 F 0.4608(5) 0.9188(7) 0.4469(17) 0.115(5) Uani 1 1 d DU
C1 C 0.1863(6) 0.2500 -0.0585(13) 0.032(3) Uani 1 2 d S
C2 C 0.1230(5) 0.2500 -0.0788(16) 0.040(3) Uani 1 2 d S
H2A H 0.1122 0.2869 -0.1370 0.060 Uiso 1 1 d R
H2B H 0.1037 0.2500 0.0135 0.060 Uiso 1 2 d SR
C3 C 0.2980(4) 0.0790(5) -0.0206(11) 0.037(2) Uani 1 1 d .
C4 C 0.2814(6) 0.0105(5) -0.0464(16) 0.064(4) Uani 1 1 d .
H4A H 0.2822 -0.0130 0.0438 0.096 Uiso 1 1 calc R
H4B H 0.3085 -0.0090 -0.1131 0.096 Uiso 1 1 calc R
H4C H 0.2427 0.0088 -0.0866 0.096 Uiso 1 1 calc R
C5 C 0.4680(4) 0.1412(4) 0.0956(9) 0.0292(19) Uani 1 1 d .
C6 C 0.5144(5) 0.0934(5) 0.1257(12) 0.046(3) Uani 1 1 d .
H6A H 0.4971 0.0518 0.1469 0.068 Uiso 1 1 calc R
H6B H 0.5371 0.1078 0.2074 0.068 Uiso 1 1 calc R
H6C H 0.5393 0.0895 0.0422 0.068 Uiso 1 1 calc R
C7 C 0.2757(4) 0.2152(4) 0.2595(9) 0.0290(19) Uani 1 1 d .
C8 C 0.3333(4) 0.1940(4) 0.2952(9) 0.0283(19) Uani 1 1 d .
C9 C 0.3679(6) 0.2500 0.3189(12) 0.029(3) Uani 1 2 d S
C10 C 0.2230(5) 0.1711(6) 0.2504(11) 0.051(3) Uani 1 1 d .
H10A H 0.2156 0.1520 0.3438 0.077 Uiso 1 1 calc R
H10B H 0.2302 0.1372 0.1808 0.077 Uiso 1 1 calc R
H10C H 0.1895 0.1961 0.2208 0.077 Uiso 1 1 calc R
C11 C 0.3502(5) 0.1251(5) 0.3291(11) 0.041(2) Uani 1 1 d .
H11A H 0.3583 0.1022 0.2404 0.062 Uiso 1 1 calc R
H11B H 0.3187 0.1039 0.3794 0.062 Uiso 1 1 calc R
H11C H 0.3845 0.1250 0.3893 0.062 Uiso 1 1 calc R
C12 C 0.4292(6) 0.2500 0.3828(14) 0.038(3) Uani 1 2 d S
H12A H 0.4498 0.2883 0.3512 0.057 Uiso 1 1 d R
H12C H 0.4266 0.2500 0.4868 0.057 Uiso 1 2 d SR
C13 C 0.3288(4) 0.2151(5) -0.2737(8) 0.0272(19) Uani 1 1 d .
C14 C 0.3858(4) 0.1941(5) -0.2400(9) 0.032(2) Uani 1 1 d .
C15 C 0.4208(5) 0.2500 -0.2190(12) 0.029(3) Uani 1 2 d S
C16 C 0.2791(4) 0.1737(5) -0.3291(10) 0.038(2) Uani 1 1 d .
H16A H 0.2744 0.1806 -0.4316 0.057 Uiso 1 1 calc R
H16B H 0.2436 0.1856 -0.2799 0.057 Uiso 1 1 calc R
H16C H 0.2875 0.1285 -0.3111 0.057 Uiso 1 1 calc R
C17 C 0.4088(5) 0.1262(6) -0.2536(11) 0.053(3) Uani 1 1 d .
H17A H 0.3801 0.0959 -0.2182 0.080 Uiso 1 1 calc R
H17B H 0.4440 0.1221 -0.1977 0.080 Uiso 1 1 calc R
H17C H 0.4170 0.1170 -0.3538 0.080 Uiso 1 1 calc R
C18 C 0.4876(5) 0.2500 -0.2049(15) 0.047(4) Uani 1 2 d S
H18A H 0.5054 0.2500 -0.2994 0.071 Uiso 1 2 d SR
H18B H 0.4996 0.2883 -0.1527 0.071 Uiso 1 1 d R
C19 C 0.4063(6) 0.9388(5) 0.4315(15) 0.108(6) Uani 1 1 d DU
C20 C 0.5966(6) 0.2500 0.1090(17) 0.049(4) Uani 1 2 d S
C21 C 0.6311(8) 0.2500 -0.0260(19) 0.064(5) Uani 1 2 d SU
H21A H 0.6226 0.2883 -0.0824 0.095 Uiso 1 1 d R
H21C H 0.6718 0.2500 0.0005 0.095 Uiso 1 2 d SR

loop_
_atom_site_aniso_label
_atom_site_aniso_U_11
_atom_site_aniso_U_22
_atom_site_aniso_U_33
_atom_site_aniso_U_23
_atom_site_aniso_U_13
_atom_site_aniso_U_12
U 0.0201(2) 0.0244(2) 0.0163(2) 0.000 0.00101(17) 0.000
S1 0.084(2) 0.0292(13) 0.0462(15) -0.0026(12) 0.0173(15) 0.0057(14)
N1 0.017(5) 0.039(6) 0.022(5) 0.000 -0.001(4) 0.000
N2 0.029(4) 0.031(4) 0.028(4) -0.003(3) -0.001(3) -0.001(3)
N3 0.028(4) 0.030(4) 0.024(3) 0.002(3) -0.001(3) 0.000(3)
N4 0.030(7) 0.121(14) 0.055(9) 0.000 0.002(7) 0.000
O1 0.086(6) 0.068(5) 0.073(5) 0.007(5) 0.013(5) -0.019(5)
O2 0.085(6) 0.160(8) 0.083(6) -0.029(6) 0.018(5) -0.050(6)
O3 0.200(10) 0.099(7) 0.103(7) -0.006(6) 0.017(7) 0.051(7)
F1 0.141(7) 0.058(4) 0.070(5) -0.011(4) -0.029(5) 0.008(5)
F2 0.132(9) 0.047(6) 0.042(6) 0.011(5) 0.015(7) -0.002(7)
F3 0.105(8) 0.129(9) 0.112(9) -0.026(8) -0.052(7) 0.060(7)
C1 0.041(8) 0.036(7) 0.019(6) 0.000 0.001(6) 0.000
C2 0.020(7) 0.061(10) 0.039(8) 0.000 -0.002(6) 0.000
C3 0.030(5) 0.034(5) 0.046(6) -0.003(4) -0.009(4) 0.005(4)
C4 0.066(8) 0.029(6) 0.098(10) -0.017(6) -0.011(8) -0.007(5)
C5 0.029(5) 0.033(5) 0.026(4) 0.000(4) 0.005(4) -0.002(4)
C6 0.041(6) 0.045(6) 0.051(6) 0.004(5) 0.001(5) 0.018(5)
C7 0.028(5) 0.042(5) 0.017(4) 0.002(4) 0.003(3) -0.012(4)
C8 0.038(5) 0.028(5) 0.018(4) 0.005(3) 0.004(4) 0.002(4)
C9 0.040(7) 0.039(7) 0.007(5) 0.000 0.001(5) 0.000
C10 0.044(6) 0.079(8) 0.031(5) 0.003(5) 0.008(4) -0.035(6)
C11 0.057(7) 0.033(5) 0.033(5) 0.008(4) -0.003(5) 0.009(5)
C12 0.042(8) 0.055(9) 0.019(6) 0.000 -0.003(6) 0.000
C13 0.022(4) 0.045(5) 0.015(4) -0.005(4) 0.000(3) 0.007(4)
C14 0.025(4) 0.052(6) 0.020(4) -0.008(4) 0.000(3) 0.005(4)
C15 0.014(6) 0.057(8) 0.016(5) 0.000 0.005(4) 0.000
C16 0.039(5) 0.045(6) 0.030(5) -0.009(4) -0.007(4) -0.008(5)
C17 0.064(8) 0.060(7) 0.036(5) -0.018(5) -0.009(5) 0.032(6)
C18 0.015(6) 0.097(13) 0.029(7) 0.000 -0.002(5) 0.000
C19 0.113(10) 0.111(10) 0.099(9) -0.032(8) 0.007(8) 0.015(8)
C20 0.028(7) 0.084(12) 0.035(8) 0.000 -0.011(7) 0.000
C21 0.050(8) 0.090(9) 0.051(8) 0.000 -0.003(7) 0.000

loop_
_atom_type_symbol
_atom_type_description
_atom_type_scat_dispersion_real
_atom_type_scat_dispersion_imag
_atom_type_scat_source
C C 0.0033 0.0016 'International Tables Vol C Tables 4.2.6.8 and 6.1.1.4'
H H 0.0000 0.0000 'International Tables Vol C Tables 4.2.6.8 and 6.1.1.4'
N N 0.0061 0.0033 'International Tables Vol C Tables 4.2.6.8 and 6.1.1.4'
O O 0.0106 0.0060 'International Tables Vol C Tables 4.2.6.8 and 6.1.1.4'
F F 0.0171 0.0103 'International Tables Vol C Tables 4.2.6.8 and 6.1.1.4'
S S 0.1246 0.1234 'International Tables Vol C Tables 4.2.6.8 and 6.1.1.4'
U U -9.6767 9.6646 'International Tables Vol C Tables 4.2.6.8 and 6.1.1.4'

loop_
_geom_angle_atom_site_label_1
_geom_angle_atom_site_label_2
_geom_angle_atom_site_label_3
_geom_angle
_geom_angle_site_symmetry_1
_geom_angle_site_symmetry_3
N3 U N3 72.2(3) 7_565 .
N3 U N1 143.88(16) 7_565 .
N3 U N1 143.88(16) . .
N3 U N2 144.1(2) 7_565 .
N3 U N2 71.9(2) . .
N1 U N2 72.04(16) . .
N3 U N2 71.9(2) 7_565 7_565
N3 U N2 144.1(2) . 7_565
N1 U N2 72.04(16) . 7_565
N2 U N2 144.0(3) . 7_565
O2 S1 O1 112.7(8) . .
O2 S1 O3 124.1(9) . .
O1 S1 O3 108.2(8) . .
O2 S1 C19 96.7(6) . .
O1 S1 C19 113.0(6) . .
O3 S1 C19 100.7(7) . .
C1 N1 U 173.8(10) . .
C3 N2 U 177.1(8) . .
C5 N3 U 175.9(7) . .
N1 C1 C2 179.4(14) . .
N2 C3 C4 177.8(12) . .
N3 C5 C6 178.3(10) . .
C8 C7 C7 107.7(5) . 7_565
C8 C7 C10 124.7(9) . .
C7 C7 C10 126.8(6) 7_565 .
C9 C8 C7 107.9(8) . .
C9 C8 C11 126.2(9) . .
C7 C8 C11 125.0(8) . .
C8 C9 C8 108.9(11) . 7_565
C8 C9 C12 125.2(6) . .
C8 C9 C12 125.2(6) 7_565 .
C14 C13 C13 107.9(6) . 7_565
C14 C13 C16 126.8(9) . .
C13 C13 C16 124.3(5) 7_565 .
C13 C14 C15 107.8(9) . .
C13 C14 C17 126.4(9) . .
C15 C14 C17 124.7(9) . .
C14 C15 C14 108.6(11) . 7_565
C14 C15 C18 125.2(5) . .
C14 C15 C18 125.2(5) 7_565 .
F3 C19 F1 109.9(10) . .
F3 C19 F2 105.7(10) . .
F1 C19 F2 106.2(9) . .
F3 C19 S1 109.9(10) . .
F1 C19 S1 112.0(9) . .
F2 C19 S1 113.0(10) . .
N4 C20 C21 179.6(16) . .

loop_
_geom_bond_atom_site_label_1
_geom_bond_atom_site_label_2
_geom_bond_distance
_geom_bond_site_symmetry_2
U N3 2.539(7) 7_565
U N3 2.539(7) .
U N1 2.558(10) .
U N2 2.563(8) .
U N2 2.563(8) 7_565
U C13 2.802(8) .
U C13 2.802(8) 7_565
U C15 2.800(11) .
U C14 2.805(8) .
U C14 2.805(8) 7_565
U C8 2.810(8) 7_565
U C8 2.810(8) .
U C7 2.810(8) 7_565
U C7 2.810(8) .
U C9 2.824(11) .
S1 O2 1.393(12) .
S1 O1 1.422(9) .
S1 O3 1.423(13) .
S1 C19 1.786(15) .
N1 C1 1.119(17) .
N2 C3 1.114(12) .
N3 C5 1.137(11) .
N4 C20 1.13(2) .
F1 C19 1.342(9) .
F2 C19 1.358(10) .
F3 C19 1.318(10) .
C1 C2 1.457(18) .
C3 C4 1.473(14) .
C5 C6 1.469(13) .
C7 C8 1.423(13) .
C7 C7 1.427(18) 7_565
C7 C10 1.508(12) .
C8 C9 1.409(12) .
C8 C11 1.498(12) .
C9 C8 1.409(12) 7_565
C9 C12 1.519(18) .
C13 C14 1.406(12) .
C13 C13 1.428(18) 7_565
C13 C16 1.507(12) .
C14 C15 1.411(12) .
C14 C17 1.491(14) .
C15 C14 1.411(12) 7_565
C15 C18 1.532(17) .
C20 C21 1.47(2) .
